data_7154219
loop_
_publ_author_name
'Saunthwal, Rakesh K.'
'Patel, Monika'
'Danodia, Abhinandan K.'
'Verma, Akhilesh K.'

_publ_section_title
;
 Pd-catalyzed Heck-conjoined amidation and concomitant chemoselective
 Michael-addition: an efficient tandem approach to highly functionalized
 tetrahydroquinazolines from o-haloanilines.
;
_journal_issue 5
_journal_name_full 'Organic &amp; biomolecular chemistry'
_journal_page_first 1521
_journal_page_last 1530
_journal_paper_doi 10.1039/c4ob02286f
_journal_volume 13
_journal_year 2015
_chemical_formula_moiety 'C17 H16 N2 O2 S'
_chemical_formula_sum 'C17 H16 N2 O2 S'
_chemical_formula_weight 312.38
_chemical_name_systematic
; 
 ? 
;
_space_group_IT_number 14
_symmetry_cell_setting monoclinic
_symmetry_space_group_name_Hall '-P 2yn'
_symmetry_space_group_name_H-M 'P 1 21/n 1'
_atom_sites_solution_hydrogens geom
_atom_sites_solution_primary direct
_atom_sites_solution_secondary difmap
_audit_creation_method SHELXL-97
_audit_update_record
;
2014-06-02 deposited with the CCDC.
2014-11-26 downloaded from the CCDC.
;
_cell_angle_alpha 90.000(5)
_cell_angle_beta 92.408(5)
_cell_angle_gamma 90.000(5)
_cell_formula_units_Z 8
_cell_length_a 9.751(5)
_cell_length_b 18.905(5)
_cell_length_c 16.646(5)
_cell_measurement_temperature 293(2)
_cell_measurement_theta_max 25.00
_cell_measurement_theta_min 2.20
_cell_volume 3066(2)
_computing_structure_refinement 'SHELXL-97 (Sheldrick, 1997)'
_computing_structure_solution 'SHELXS-97 (Sheldrick, 1990)'
_diffrn_ambient_temperature 293(2)
_diffrn_measured_fraction_theta_full 1.000
_diffrn_measured_fraction_theta_max 1.000
_diffrn_measurement_device_type 'Xcalibur Sapphire3'
_diffrn_measurement_method '\w scans'
_diffrn_radiation_monochromator graphite
_diffrn_radiation_source 'fine-focus sealed tube'
_diffrn_radiation_type MoK\a
_diffrn_radiation_wavelength 0.71073
_diffrn_reflns_av_R_equivalents 0.0456
_diffrn_reflns_av_sigmaI/netI 0.0424
_diffrn_reflns_limit_h_max 11
_diffrn_reflns_limit_h_min -11
_diffrn_reflns_limit_k_max 22
_diffrn_reflns_limit_k_min -17
_diffrn_reflns_limit_l_max 19
_diffrn_reflns_limit_l_min -19
_diffrn_reflns_number 20532
_diffrn_reflns_theta_full 24.99
_diffrn_reflns_theta_max 24.99
_diffrn_reflns_theta_min 2.15
_exptl_absorpt_coefficient_mu 0.220
_exptl_absorpt_correction_T_max 0.9574
_exptl_absorpt_correction_T_min 0.9471
_exptl_absorpt_correction_type multi-scan
_exptl_absorpt_process_details sadabs
_exptl_crystal_density_diffrn 1.354
_exptl_crystal_density_method 'not measured'
_exptl_crystal_F_000 1312
_exptl_crystal_size_max 0.25
_exptl_crystal_size_mid 0.23
_exptl_crystal_size_min 0.20
_refine_diff_density_max 0.376
_refine_diff_density_min -0.266
_refine_diff_density_rms 0.053
_refine_ls_extinction_method none
_refine_ls_goodness_of_fit_ref 1.033
_refine_ls_hydrogen_treatment mixed
_refine_ls_matrix_type full
_refine_ls_number_parameters 413
_refine_ls_number_reflns 5414
_refine_ls_number_restraints 0
_refine_ls_restrained_S_all 1.033
_refine_ls_R_factor_all 0.0602
_refine_ls_R_factor_gt 0.0418
_refine_ls_shift/su_max 0.001
_refine_ls_shift/su_mean 0.000
_refine_ls_structure_factor_coef Fsqd
_refine_ls_weighting_details 'calc w=1/[\s^2^(Fo^2^)+(0.0454P)^2^+1.6092P] where P=(Fo^2^+2Fc^2^)/3'
_refine_ls_weighting_scheme calc
_refine_ls_wR_factor_gt 0.0958
_refine_ls_wR_factor_ref 0.1018
_reflns_number_gt 4259
_reflns_number_total 5414
_reflns_threshold_expression >2sigma(I)
_cod_data_source_file c4ob02286f3.cif
_cod_data_source_block shelxl
_cod_depositor_comments 'Adding full bibliography for 7154219.cif.'
_cod_original_sg_symbol_H-M 'P 21/n'
_cod_database_code 7154219

loop_
_symmetry_equiv_pos_as_xyz
'x, y, z'
'-x+1/2, y+1/2, -z+1/2'
'-x, -y, -z'
'x-1/2, -y-1/2, z-1/2'

loop_
_atom_site_label
_atom_site_type_symbol
_atom_site_fract_x
_atom_site_fract_y
_atom_site_fract_z
_atom_site_U_iso_or_equiv
_atom_site_adp_type
_atom_site_occupancy
_atom_site_symmetry_multiplicity
_atom_site_calc_flag
_atom_site_refinement_flags
C1 C 1.6041(3) -0.14345(15) 0.36101(16) 0.0388(7) Uani 1 1 d .
H1A H 1.7025 -0.1442 0.3669 0.058 Uiso 1 1 calc R
H1B H 1.5698 -0.1911 0.3601 0.058 Uiso 1 1 calc R
H1C H 1.5673 -0.1184 0.4054 0.058 Uiso 1 1 calc R
C2 C 1.4293(2) -0.10291(11) 0.26879(13) 0.0226(5) Uani 1 1 d .
C3 C 1.4064(2) -0.05896(11) 0.19395(13) 0.0226(5) Uani 1 1 d .
H3A H 1.4780 -0.0699 0.1572 0.027 Uiso 1 1 calc R
H3B H 1.4155 -0.0094 0.2084 0.027 Uiso 1 1 calc R
C4 C 1.2669(2) -0.06981(11) 0.14999(13) 0.0192(5) Uani 1 1 d .
C5 C 1.2551(2) -0.14127(11) 0.11012(13) 0.0199(5) Uani 1 1 d .
C6 C 1.2148(2) -0.20134(11) 0.15033(13) 0.0248(5) Uani 1 1 d .
H6 H 1.1870 -0.1976 0.2029 0.030 Uiso 1 1 calc R
C7 C 1.2154(3) -0.26673(12) 0.11349(14) 0.0288(5) Uani 1 1 d .
H7 H 1.1878 -0.3067 0.1410 0.035 Uiso 1 1 calc R
C8 C 1.2576(3) -0.27253(12) 0.03489(14) 0.0303(6) Uani 1 1 d .
H8 H 1.2607 -0.3167 0.0105 0.036 Uiso 1 1 calc R
C9 C 1.2948(2) -0.21316(11) -0.00693(14) 0.0257(5) Uani 1 1 d .
H9 H 1.3213 -0.2170 -0.0598 0.031 Uiso 1 1 calc R
C10 C 1.2922(2) -0.14751(11) 0.03049(13) 0.0192(5) Uani 1 1 d .
C11 C 1.2917(2) -0.02030(11) 0.01312(12) 0.0177(5) Uani 1 1 d .
C12 C 1.2010(2) 0.05460(11) 0.11520(12) 0.0170(5) Uani 1 1 d .
C13 C 1.0623(2) 0.07046(11) 0.11005(13) 0.0218(5) Uani 1 1 d .
H13 H 0.9991 0.0376 0.0896 0.026 Uiso 1 1 calc R
C14 C 1.0191(3) 0.13627(12) 0.13599(14) 0.0289(6) Uani 1 1 d .
H14 H 0.9263 0.1479 0.1320 0.035 Uiso 1 1 calc R
C15 C 1.1127(3) 0.18468(12) 0.16760(14) 0.0290(6) Uani 1 1 d .
H15 H 1.0829 0.2285 0.1854 0.035 Uiso 1 1 calc R
C16 C 1.2503(3) 0.16806(11) 0.17270(13) 0.0269(5) Uani 1 1 d .
H16 H 1.3131 0.2008 0.1940 0.032 Uiso 1 1 calc R
C17 C 1.2961(2) 0.10314(11) 0.14644(12) 0.0211(5) Uani 1 1 d .
H17 H 1.3891 0.0921 0.1496 0.025 Uiso 1 1 calc R
C18 C 1.4525(2) 0.04051(14) 0.39757(15) 0.0325(6) Uani 1 1 d .
H18A H 1.5278 0.0462 0.3628 0.049 Uiso 1 1 calc R
H18B H 1.4549 -0.0062 0.4202 0.049 Uiso 1 1 calc R
H18C H 1.4597 0.0748 0.4401 0.049 Uiso 1 1 calc R
C19 C 1.2106(2) 0.04406(10) 0.39316(13) 0.0185(5) Uani 1 1 d .
C20 C 1.0864(2) 0.06570(11) 0.34260(13) 0.0192(5) Uani 1 1 d .
H20A H 1.1007 0.0530 0.2871 0.023 Uiso 1 1 calc R
H20B H 1.0772 0.1167 0.3450 0.023 Uiso 1 1 calc R
C21 C 0.9529(2) 0.03204(11) 0.36836(13) 0.0170(5) Uani 1 1 d .
C22 C 0.9397(2) -0.04325(10) 0.34036(12) 0.0168(4) Uani 1 1 d .
C23 C 0.9943(2) -0.10005(11) 0.38309(13) 0.0203(5) Uani 1 1 d .
H23 H 1.0351 -0.0929 0.4339 0.024 Uiso 1 1 calc R
C24 C 0.9886(2) -0.16774(11) 0.35080(14) 0.0230(5) Uani 1 1 d .
H24 H 1.0244 -0.2058 0.3802 0.028 Uiso 1 1 calc R
C25 C 0.9296(2) -0.17825(11) 0.27479(14) 0.0241(5) Uani 1 1 d .
H25 H 0.9275 -0.2234 0.2526 0.029 Uiso 1 1 calc R
C26 C 0.8733(2) -0.12197(11) 0.23130(13) 0.0217(5) Uani 1 1 d .
H26 H 0.8338 -0.1291 0.1801 0.026 Uiso 1 1 calc R
C27 C 0.8769(2) -0.05483(11) 0.26517(12) 0.0171(4) Uani 1 1 d .
C28 C 0.7765(2) 0.06265(11) 0.26250(12) 0.0166(5) Uani 1 1 d .
C29 C 0.8118(2) 0.13958(10) 0.37920(12) 0.0167(5) Uani 1 1 d .
C30 C 0.7508(2) 0.13567(11) 0.45295(13) 0.0190(5) Uani 1 1 d .
H30 H 0.7209 0.0924 0.4722 0.023 Uiso 1 1 calc R
C31 C 0.7351(2) 0.19686(11) 0.49760(13) 0.0236(5) Uani 1 1 d .
H31 H 0.6932 0.1948 0.5467 0.028 Uiso 1 1 calc R
C32 C 0.7816(2) 0.26106(12) 0.46932(13) 0.0259(5) Uani 1 1 d .
H32 H 0.7699 0.3021 0.4991 0.031 Uiso 1 1 calc R
C33 C 0.8452(2) 0.26394(11) 0.39689(13) 0.0235(5) Uani 1 1 d .
H33 H 0.8782 0.3069 0.3785 0.028 Uiso 1 1 calc R
C34 C 0.8601(2) 0.20336(11) 0.35149(13) 0.0216(5) Uani 1 1 d .
H34 H 0.9026 0.2056 0.3026 0.026 Uiso 1 1 calc R
N1 N 1.32472(19) -0.08588(9) -0.01135(11) 0.0203(4) Uani 1 1 d .
N2 N 1.24638(17) -0.01382(9) 0.08839(10) 0.0169(4) Uani 1 1 d .
N3 N 0.81199(19) 0.00247(9) 0.22541(11) 0.0186(4) Uani 1 1 d .
N4 N 0.83478(17) 0.07458(9) 0.33644(10) 0.0170(4) Uani 1 1 d .
O1 O 1.34181(17) -0.12673(9) 0.30883(10) 0.0348(4) Uani 1 1 d .
O2 O 1.56324(17) -0.10844(9) 0.28696(10) 0.0366(4) Uani 1 1 d .
O3 O 1.21079(15) 0.02651(8) 0.46273(9) 0.0244(4) Uani 1 1 d .
O4 O 1.32470(15) 0.05056(8) 0.35195(9) 0.0234(4) Uani 1 1 d .
S1 S 1.30407(6) 0.04945(3) -0.04897(3) 0.02320(15) Uani 1 1 d .
S2 S 0.65960(6) 0.11800(3) 0.21751(3) 0.02072(14) Uani 1 1 d .
H1 H 1.351(3) -0.0910(14) -0.0620(17) 0.042(8) Uiso 1 1 d .
H3 H 0.771(2) -0.0061(12) 0.1796(15) 0.021(6) Uiso 1 1 d .
H4 H 1.195(2) -0.0662(10) 0.1907(13) 0.014(5) Uiso 1 1 d .
H21 H 0.952(2) 0.0345(10) 0.4260(13) 0.012(5) Uiso 1 1 d .

loop_
_atom_site_aniso_label
_atom_site_aniso_U_11
_atom_site_aniso_U_22
_atom_site_aniso_U_33
_atom_site_aniso_U_23
_atom_site_aniso_U_13
_atom_site_aniso_U_12
C1 0.0273(14) 0.0532(17) 0.0355(15) 0.0223(13) -0.0048(11) 0.0019(12)
C2 0.0267(13) 0.0225(11) 0.0186(12) 0.0018(9) -0.0008(10) -0.0013(10)
C3 0.0270(12) 0.0224(11) 0.0182(12) 0.0020(9) -0.0004(9) -0.0005(9)
C4 0.0255(12) 0.0186(11) 0.0136(11) 0.0030(9) 0.0016(9) 0.0018(9)
C5 0.0207(12) 0.0206(11) 0.0182(11) -0.0008(9) -0.0011(9) 0.0021(9)
C6 0.0328(13) 0.0226(12) 0.0191(12) 0.0024(10) 0.0030(10) 0.0008(10)
C7 0.0411(14) 0.0183(11) 0.0268(13) 0.0053(10) -0.0013(11) -0.0020(10)
C8 0.0443(15) 0.0178(11) 0.0280(14) -0.0038(10) -0.0075(11) 0.0048(11)
C9 0.0349(14) 0.0228(12) 0.0190(12) -0.0018(10) -0.0017(10) 0.0054(10)
C10 0.0185(11) 0.0193(11) 0.0194(12) 0.0023(9) -0.0020(9) 0.0024(9)
C11 0.0201(11) 0.0202(11) 0.0127(11) -0.0014(9) -0.0014(9) -0.0019(9)
C12 0.0250(12) 0.0170(10) 0.0090(10) 0.0042(8) 0.0021(9) 0.0013(9)
C13 0.0246(12) 0.0244(11) 0.0166(11) 0.0029(9) 0.0013(9) -0.0001(9)
C14 0.0310(14) 0.0297(13) 0.0265(13) 0.0096(11) 0.0084(11) 0.0106(11)
C15 0.0477(16) 0.0177(11) 0.0228(12) 0.0028(10) 0.0135(11) 0.0047(11)
C16 0.0462(16) 0.0184(11) 0.0162(12) -0.0007(9) 0.0038(11) -0.0083(11)
C17 0.0255(12) 0.0225(11) 0.0156(11) 0.0049(9) 0.0024(9) -0.0024(9)
C18 0.0213(12) 0.0481(15) 0.0279(14) 0.0017(12) -0.0024(10) 0.0009(11)
C19 0.0233(12) 0.0109(10) 0.0212(12) -0.0023(9) 0.0010(9) -0.0012(9)
C20 0.0229(11) 0.0174(10) 0.0170(11) 0.0015(9) -0.0018(9) 0.0003(9)
C21 0.0198(11) 0.0192(11) 0.0116(11) 0.0002(9) -0.0028(9) 0.0014(9)
C22 0.0157(11) 0.0181(10) 0.0168(11) -0.0013(9) 0.0020(8) -0.0004(9)
C23 0.0193(11) 0.0225(11) 0.0189(12) 0.0026(9) -0.0021(9) -0.0002(9)
C24 0.0222(12) 0.0188(11) 0.0278(13) 0.0026(10) 0.0004(10) 0.0019(9)
C25 0.0244(12) 0.0155(11) 0.0326(13) -0.0045(10) 0.0028(10) 0.0004(9)
C26 0.0220(12) 0.0234(11) 0.0194(12) -0.0033(9) -0.0011(9) -0.0011(9)
C27 0.0170(11) 0.0187(11) 0.0158(11) 0.0009(9) 0.0022(8) -0.0011(9)
C28 0.0158(11) 0.0185(10) 0.0156(11) 0.0013(9) 0.0023(9) -0.0033(9)
C29 0.0172(11) 0.0178(11) 0.0147(11) -0.0008(9) -0.0044(9) 0.0011(8)
C30 0.0199(11) 0.0192(11) 0.0177(11) 0.0023(9) -0.0024(9) 0.0007(9)
C31 0.0253(12) 0.0285(12) 0.0172(11) -0.0003(10) 0.0021(9) 0.0046(10)
C32 0.0354(14) 0.0203(11) 0.0215(12) -0.0062(10) -0.0019(10) 0.0055(10)
C33 0.0282(13) 0.0166(11) 0.0252(13) 0.0040(9) -0.0022(10) 0.0019(9)
C34 0.0239(12) 0.0232(11) 0.0177(11) 0.0022(9) 0.0022(9) 0.0028(9)
N1 0.0269(10) 0.0209(10) 0.0134(10) -0.0003(8) 0.0034(8) 0.0009(8)
N2 0.0209(10) 0.0164(9) 0.0133(9) 0.0011(7) 0.0003(7) 0.0017(7)
N3 0.0244(10) 0.0185(9) 0.0127(10) -0.0024(8) -0.0034(8) 0.0007(8)
N4 0.0201(9) 0.0167(9) 0.0139(9) -0.0006(7) -0.0023(7) 0.0025(7)
O1 0.0280(9) 0.0482(11) 0.0278(10) 0.0157(8) -0.0016(8) -0.0051(8)
O2 0.0258(9) 0.0544(11) 0.0295(10) 0.0207(8) 0.0008(7) 0.0032(8)
O3 0.0252(9) 0.0303(9) 0.0177(9) 0.0038(7) 0.0007(7) -0.0008(7)
O4 0.0186(8) 0.0319(9) 0.0195(8) 0.0032(7) -0.0013(6) -0.0001(7)
S1 0.0373(3) 0.0193(3) 0.0131(3) 0.0017(2) 0.0020(2) -0.0030(2)
S2 0.0229(3) 0.0226(3) 0.0163(3) 0.0002(2) -0.0032(2) 0.0049(2)

loop_
_atom_type_symbol
_atom_type_description
_atom_type_scat_dispersion_real
_atom_type_scat_dispersion_imag
_atom_type_scat_source
C C 0.0033 0.0016 'International Tables Vol C Tables 4.2.6.8 and 6.1.1.4'
H H 0.0000 0.0000 'International Tables Vol C Tables 4.2.6.8 and 6.1.1.4'
N N 0.0061 0.0033 'International Tables Vol C Tables 4.2.6.8 and 6.1.1.4'
O O 0.0106 0.0060 'International Tables Vol C Tables 4.2.6.8 and 6.1.1.4'
S S 0.1246 0.1234 'International Tables Vol C Tables 4.2.6.8 and 6.1.1.4'

loop_
_geom_angle_atom_site_label_1
_geom_angle_atom_site_label_2
_geom_angle_atom_site_label_3
_geom_angle
O2 C1 H1A 109.5
O2 C1 H1B 109.5
H1A C1 H1B 109.5
O2 C1 H1C 109.5
H1A C1 H1C 109.5
H1B C1 H1C 109.5
O1 C2 O2 124.1(2)
O1 C2 C3 125.8(2)
O2 C2 C3 109.95(18)
C2 C3 C4 114.80(18)
C2 C3 H3A 108.6
C4 C3 H3A 108.6
C2 C3 H3B 108.6
C4 C3 H3B 108.6
H3A C3 H3B 107.5
N2 C4 C5 109.27(17)
N2 C4 C3 109.06(17)
C5 C4 C3 112.35(18)
N2 C4 H4 110.1(12)
C5 C4 H4 108.6(12)
C3 C4 H4 107.4(12)
C6 C5 C10 118.75(19)
C6 C5 C4 122.73(19)
C10 C5 C4 118.46(19)
C7 C6 C5 120.9(2)
C7 C6 H6 119.5
C5 C6 H6 119.5
C6 C7 C8 119.7(2)
C6 C7 H7 120.2
C8 C7 H7 120.2
C9 C8 C7 120.3(2)
C9 C8 H8 119.8
C7 C8 H8 119.8
C8 C9 C10 119.4(2)
C8 C9 H9 120.3
C10 C9 H9 120.3
C9 C10 C5 120.8(2)
C9 C10 N1 120.77(19)
C5 C10 N1 118.41(19)
N1 C11 N2 117.07(18)
N1 C11 S1 120.71(16)
N2 C11 S1 122.21(15)
C13 C12 C17 121.0(2)
C13 C12 N2 119.07(19)
C17 C12 N2 119.94(19)
C12 C13 C14 118.9(2)
C12 C13 H13 120.6
C14 C13 H13 120.6
C15 C14 C13 120.5(2)
C15 C14 H14 119.7
C13 C14 H14 119.7
C16 C15 C14 119.9(2)
C16 C15 H15 120.0
C14 C15 H15 120.0
C15 C16 C17 120.6(2)
C15 C16 H16 119.7
C17 C16 H16 119.7
C16 C17 C12 119.0(2)
C16 C17 H17 120.5
C12 C17 H17 120.5
O4 C18 H18A 109.5
O4 C18 H18B 109.5
H18A C18 H18B 109.5
O4 C18 H18C 109.5
H18A C18 H18C 109.5
H18B C18 H18C 109.5
O3 C19 O4 123.5(2)
O3 C19 C20 125.58(19)
O4 C19 C20 110.86(18)
C19 C20 C21 113.98(17)
C19 C20 H20A 108.8
C21 C20 H20A 108.8
C19 C20 H20B 108.8
C21 C20 H20B 108.8
H20A C20 H20B 107.7
N4 C21 C22 110.36(17)
N4 C21 C20 109.37(17)
C22 C21 C20 111.74(17)
N4 C21 H21 107.2(12)
C22 C21 H21 110.6(12)
C20 C21 H21 107.4(12)
C23 C22 C27 119.19(19)
C23 C22 C21 123.42(19)
C27 C22 C21 117.26(18)
C22 C23 C24 120.6(2)
C22 C23 H23 119.7
C24 C23 H23 119.7
C25 C24 C23 119.7(2)
C25 C24 H24 120.2
C23 C24 H24 120.2
C24 C25 C26 120.5(2)
C24 C25 H25 119.7
C26 C25 H25 119.7
C25 C26 C27 119.1(2)
C25 C26 H26 120.4
C27 C26 H26 120.4
C22 C27 C26 120.84(19)
C22 C27 N3 118.43(18)
C26 C27 N3 120.68(19)
N3 C28 N4 116.87(18)
N3 C28 S2 119.93(16)
N4 C28 S2 123.17(15)
C34 C29 C30 120.44(19)
C34 C29 N4 121.11(18)
C30 C29 N4 118.19(18)
C31 C30 C29 119.4(2)
C31 C30 H30 120.3
C29 C30 H30 120.3
C32 C31 C30 120.2(2)
C32 C31 H31 119.9
C30 C31 H31 119.9
C33 C32 C31 119.8(2)
C33 C32 H32 120.1
C31 C32 H32 120.1
C32 C33 C34 120.4(2)
C32 C33 H33 119.8
C34 C33 H33 119.8
C29 C34 C33 119.69(19)
C29 C34 H34 120.2
C33 C34 H34 120.2
C11 N1 C10 123.56(18)
C11 N1 H1 117.7(17)
C10 N1 H1 117.2(17)
C11 N2 C12 118.95(16)
C11 N2 C4 122.48(17)
C12 N2 C4 117.42(16)
C28 N3 C27 123.66(19)
C28 N3 H3 116.7(15)
C27 N3 H3 116.9(15)
C28 N4 C29 121.53(17)
C28 N4 C21 121.68(17)
C29 N4 C21 114.80(16)
C2 O2 C1 117.62(18)
C19 O4 C18 115.86(18)

loop_
_geom_bond_atom_site_label_1
_geom_bond_atom_site_label_2
_geom_bond_distance
C1 O2 1.440(3)
C1 H1A 0.9600
C1 H1B 0.9600
C1 H1C 0.9600
C2 O1 1.193(3)
C2 O2 1.332(3)
C2 C3 1.507(3)
C3 C4 1.531(3)
C3 H3A 0.9700
C3 H3B 0.9700
C4 N2 1.481(3)
C4 C5 1.507(3)
C4 H4 0.99(2)
C5 C6 1.383(3)
C5 C10 1.394(3)
C6 C7 1.380(3)
C6 H6 0.9300
C7 C8 1.392(3)
C7 H7 0.9300
C8 C9 1.377(3)
C8 H8 0.9300
C9 C10 1.389(3)
C9 H9 0.9300
C10 N1 1.401(3)
C11 N1 1.348(3)
C11 N2 1.352(3)
C11 S1 1.683(2)
C12 C13 1.385(3)
C12 C17 1.390(3)
C12 N2 1.444(3)
C13 C14 1.388(3)
C13 H13 0.9300
C14 C15 1.381(3)
C14 H14 0.9300
C15 C16 1.377(3)
C15 H15 0.9300
C16 C17 1.383(3)
C16 H16 0.9300
C17 H17 0.9300
C18 O4 1.444(3)
C18 H18A 0.9600
C18 H18B 0.9600
C18 H18C 0.9600
C19 O3 1.205(3)
C19 O4 1.337(3)
C19 C20 1.502(3)
C20 C21 1.527(3)
C20 H20A 0.9700
C20 H20B 0.9700
C21 N4 1.484(3)
C21 C22 1.502(3)
C21 H21 0.96(2)
C22 C23 1.382(3)
C22 C27 1.388(3)
C23 C24 1.388(3)
C23 H23 0.9300
C24 C25 1.382(3)
C24 H24 0.9300
C25 C26 1.387(3)
C25 H25 0.9300
C26 C27 1.389(3)
C26 H26 0.9300
C27 N3 1.406(3)
C28 N3 1.347(3)
C28 N4 1.353(3)
C28 S2 1.698(2)
C29 C34 1.381(3)
C29 C30 1.388(3)
C29 N4 1.442(3)
C30 C31 1.387(3)
C30 H30 0.9300
C31 C32 1.385(3)
C31 H31 0.9300
C32 C33 1.380(3)
C32 H32 0.9300
C33 C34 1.383(3)
C33 H33 0.9300
C34 H34 0.9300
N1 H1 0.90(3)
N3 H3 0.86(2)

loop_
_geom_torsion_atom_site_label_1
_geom_torsion_atom_site_label_2
_geom_torsion_atom_site_label_3
_geom_torsion_atom_site_label_4
_geom_torsion
O1 C2 C3 C4 -24.2(3)
O2 C2 C3 C4 159.19(19)
C2 C3 C4 N2 168.46(17)
C2 C3 C4 C5 -70.2(2)
N2 C4 C5 C6 -153.4(2)
C3 C4 C5 C6 85.4(3)
N2 C4 C5 C10 29.5(3)
C3 C4 C5 C10 -91.7(2)
C10 C5 C6 C7 2.1(3)
C4 C5 C6 C7 -175.0(2)
C5 C6 C7 C8 0.3(4)
C6 C7 C8 C9 -1.9(4)
C7 C8 C9 C10 1.2(4)
C8 C9 C10 C5 1.2(3)
C8 C9 C10 N1 -177.7(2)
C6 C5 C10 C9 -2.9(3)
C4 C5 C10 C9 174.4(2)
C6 C5 C10 N1 176.12(19)
C4 C5 C10 N1 -6.7(3)
C17 C12 C13 C14 0.6(3)
N2 C12 C13 C14 179.92(18)
C12 C13 C14 C15 -1.0(3)
C13 C14 C15 C16 0.7(3)
C14 C15 C16 C17 0.0(3)
C15 C16 C17 C12 -0.4(3)
C13 C12 C17 C16 0.1(3)
N2 C12 C17 C16 -179.21(18)
O3 C19 C20 C21 -28.3(3)
O4 C19 C20 C21 155.27(17)
C19 C20 C21 N4 159.66(17)
C19 C20 C21 C22 -77.9(2)
N4 C21 C22 C23 -151.77(19)
C20 C21 C22 C23 86.3(2)
N4 C21 C22 C27 32.4(2)
C20 C21 C22 C27 -89.5(2)
C27 C22 C23 C24 1.2(3)
C21 C22 C23 C24 -174.55(19)
C22 C23 C24 C25 0.9(3)
C23 C24 C25 C26 -1.4(3)
C24 C25 C26 C27 -0.1(3)
C23 C22 C27 C26 -2.7(3)
C21 C22 C27 C26 173.28(19)
C23 C22 C27 N3 174.81(18)
C21 C22 C27 N3 -9.2(3)
C25 C26 C27 C22 2.2(3)
C25 C26 C27 N3 -175.26(19)
C34 C29 C30 C31 2.0(3)
N4 C29 C30 C31 176.11(18)
C29 C30 C31 C32 -0.9(3)
C30 C31 C32 C33 -0.8(3)
C31 C32 C33 C34 1.4(3)
C30 C29 C34 C33 -1.3(3)
N4 C29 C34 C33 -175.27(19)
C32 C33 C34 C29 -0.4(3)
N2 C11 N1 C10 11.7(3)
S1 C11 N1 C10 -167.15(16)
C9 C10 N1 C11 162.6(2)
C5 C10 N1 C11 -16.4(3)
N1 C11 N2 C12 -175.85(18)
S1 C11 N2 C12 2.9(3)
N1 C11 N2 C4 16.8(3)
S1 C11 N2 C4 -164.45(16)
C13 C12 N2 C11 96.3(2)
C17 C12 N2 C11 -84.4(2)
C13 C12 N2 C4 -95.7(2)
C17 C12 N2 C4 83.6(2)
C5 C4 N2 C11 -35.9(3)
C3 C4 N2 C11 87.2(2)
C5 C4 N2 C12 156.50(17)
C3 C4 N2 C12 -80.3(2)
N4 C28 N3 C27 15.9(3)
S2 C28 N3 C27 -162.07(16)
C22 C27 N3 C28 -17.4(3)
C26 C27 N3 C28 160.1(2)
N3 C28 N4 C29 175.54(17)
S2 C28 N4 C29 -6.5(3)
N3 C28 N4 C21 12.5(3)
S2 C28 N4 C21 -169.61(15)
C34 C29 N4 C28 -66.4(3)
C30 C29 N4 C28 119.5(2)
C34 C29 N4 C21 97.8(2)
C30 C29 N4 C21 -76.3(2)
C22 C21 N4 C28 -35.4(3)
C20 C21 N4 C28 87.9(2)
C22 C21 N4 C29 160.43(17)
C20 C21 N4 C29 -76.3(2)
O1 C2 O2 C1 -2.1(3)
C3 C2 O2 C1 174.6(2)
O3 C19 O4 C18 -4.7(3)
C20 C19 O4 C18 171.91(18)
